data_4036224
loop_
_publ_author_name
'Xu, Zhigang'
'Martinez-Ariza, Guillermo'
'Cappelli, Alexandra P.'
'Roberts, Sue A.'
'Hulme, Christopher'

_publ_section_title
;
 (Z)-Stereoselective Synthesis of Mono- and Bis-heterocyclic
 Benzimidazol-2-ones via Cascade Processes Coupled with the Ugi
 Multicomponent Reaction.
;
_journal_issue 18
_journal_name_full 'The Journal of organic chemistry'
_journal_page_first 9007
_journal_page_last 9015
_journal_paper_doi 10.1021/acs.joc.5b00955
_journal_volume 80
_journal_year 2015
_chemical_formula_moiety 'C22 H15 Br N4 O4'
_chemical_formula_sum 'C22 H15 Br N4 O4'
_chemical_formula_weight 479.29
_space_group_crystal_system triclinic
_space_group_IT_number 2
_space_group_name_Hall '-P 1'
_space_group_name_H-M_alt 'P -1'
_atom_sites_solution_hydrogens mixed
_atom_sites_solution_primary direct
_audit_creation_date 2015-04-28
_audit_creation_method
;
Olex2 1.2
(compiled 2015.01.26 svn.r3150 for OlexSys, GUI svn.r4998)
;
_cell_angle_alpha 107.405(5)
_cell_angle_beta 90.731(5)
_cell_angle_gamma 93.016(5)
_cell_formula_units_Z 2
_cell_length_a 8.2969(16)
_cell_length_b 10.088(2)
_cell_length_c 15.550(3)
_cell_measurement_reflns_used 3123
_cell_measurement_temperature 296
_cell_measurement_theta_max 21.203
_cell_measurement_theta_min 2.851
_cell_volume 1239.7(4)
_computing_cell_refinement 'SAINT v8.27A (Bruker, 2012)'
_computing_data_reduction 'SAINT v8.27A (Bruker, 2012)'
_computing_molecular_graphics 'Olex2 (Dolomanov et al., 2009)'
_computing_publication_material 'Olex2 (Dolomanov et al., 2009)'
_computing_structure_refinement 'ShelXL (Sheldrick, 2008)'
_computing_structure_solution 'XS (Sheldrick, 2008)'
_diffrn_ambient_temperature 296.15
_diffrn_detector_area_resol_mean 8
_diffrn_measured_fraction_theta_full 1.000
_diffrn_measured_fraction_theta_max 1.000
_diffrn_measurement_device_type 'Bruker APEX-II CCD'
_diffrn_measurement_method '\f and \w scans'
_diffrn_radiation_monochromator graphite
_diffrn_radiation_type MoK\a
_diffrn_radiation_wavelength 0.71073
_diffrn_reflns_av_R_equivalents 0.0441
_diffrn_reflns_av_unetI/netI 0.0439
_diffrn_reflns_Laue_measured_fraction_full 1.000
_diffrn_reflns_Laue_measured_fraction_max 1.000
_diffrn_reflns_limit_h_max 6
_diffrn_reflns_limit_h_min -8
_diffrn_reflns_limit_k_max 10
_diffrn_reflns_limit_k_min -10
_diffrn_reflns_limit_l_max 16
_diffrn_reflns_limit_l_min -16
_diffrn_reflns_number 12907
_diffrn_reflns_point_group_measured_fraction_full 1.000
_diffrn_reflns_point_group_measured_fraction_max 1.000
_diffrn_reflns_theta_full 21.963
_diffrn_reflns_theta_max 21.963
_diffrn_reflns_theta_min 1.373
_diffrn_source 'sealed tube'
_diffrn_standards_number 0
_exptl_absorpt_coefficient_mu 1.689
_exptl_absorpt_correction_T_max 0.7449
_exptl_absorpt_correction_T_min 0.6744
_exptl_absorpt_correction_type multi-scan
_exptl_absorpt_process_details
;
SADABS-2012/1 (Bruker,2012) was used for absorption correction.
wR2(int) was 0.0556 before and 0.0478 after correction.
The Ratio of minimum to maximum transmission is 0.9054.
The \l/2 correction factor is 0.0015.
;
_exptl_crystal_colour 'clear colourless'
_exptl_crystal_colour_lustre clear
_exptl_crystal_colour_primary colourless
_exptl_crystal_density_diffrn 1.284
_exptl_crystal_description block
_exptl_crystal_F_000 484
_exptl_crystal_size_max 0.15
_exptl_crystal_size_mid 0.05
_exptl_crystal_size_min 0.05
_refine_diff_density_max 0.448
_refine_diff_density_min -0.433
_refine_diff_density_rms 0.053
_refine_ls_extinction_method none
_refine_ls_goodness_of_fit_ref 1.073
_refine_ls_hydrogen_treatment mixed
_refine_ls_matrix_type full
_refine_ls_number_parameters 288
_refine_ls_number_reflns 3035
_refine_ls_number_restraints 0
_refine_ls_restrained_S_all 1.073
_refine_ls_R_factor_all 0.0767
_refine_ls_R_factor_gt 0.0521
_refine_ls_shift/su_max 0.001
_refine_ls_shift/su_mean 0.000
_refine_ls_structure_factor_coef Fsqd
_refine_ls_weighting_details 'w=1/[\s^2^(Fo^2^)+(0.0590P)^2^+1.0632P] where P=(Fo^2^+2Fc^2^)/3'
_refine_ls_weighting_scheme calc
_refine_ls_wR_factor_gt 0.1292
_refine_ls_wR_factor_ref 0.1366
_reflns_Friedel_coverage 0.000
_reflns_number_gt 2069
_reflns_number_total 3035
_reflns_threshold_expression 'I > 2\s(I)'
_cod_data_source_file jo5b00955_si_002.cif
_cod_data_source_block 11g
_cod_database_code 4036224
_shelx_space_group_comment
;
The symmetry employed for this shelxl refinement is uniquely defined
by the following loop, which should always be used as a source of
symmetry information in preference to the above space-group names.
They are only intended as comments.
;
_olex2_refinement_description
;
1. Fixed Uiso
 At 1.2 times of:
  All C(H) groups
2.a Aromatic/amide H refined with riding coordinates:
 C18(H18), C15(H15), C12(H12), C8(H8), C22(H22), C21(H21), C19(H19), C3(H3A),
 C14(H14), C5(H5), C13(H13), C2(H2), C6(H6)
;
_shelx_shelxl_version_number 2014/7
_olex2_date_sample_data_collection 7/2/13
_olex2_date_sample_submission 6/20/13
_olex2_submission_special_instructions 'No special instructions were received'

loop_
_space_group_symop_operation_xyz
'x, y, z'
'-x, -y, -z'

loop_
_atom_site_label
_atom_site_type_symbol
_atom_site_fract_x
_atom_site_fract_y
_atom_site_fract_z
_atom_site_U_iso_or_equiv
_atom_site_adp_type
_atom_site_occupancy
_atom_site_site_symmetry_order
_atom_site_calc_flag
_atom_site_refinement_flags_posn
Br1 Br 0.44211(11) 0.66983(9) -0.11106(4) 0.1188(4) Uani 1 1 d .
N1 N 0.2723(5) 0.8925(4) 0.3411(2) 0.0432(10) Uani 1 1 d .
N2 N 0.2585(4) 0.7422(3) 0.4687(2) 0.0350(9) Uani 1 1 d .
O2 O 0.0069(4) 0.6896(3) 0.5169(2) 0.0558(9) Uani 1 1 d .
C18 C 0.1443(5) 1.0796(4) 0.6207(3) 0.0360(11) Uani 1 1 d .
H18 H 0.1018 1.1185 0.5788 0.043 Uiso 1 1 calc R
C11 C 0.3425(5) 0.5249(4) 0.4193(3) 0.0313(10) Uani 1 1 d .
O1 O 0.2908(5) 1.0941(4) 0.3062(2) 0.0713(11) Uani 1 1 d .
C9 C 0.2467(4) 0.8894(4) 0.4940(3) 0.0305(10) Uani 1 1 d .
C17 C 0.2262(4) 0.9578(4) 0.5909(3) 0.0321(10) Uani 1 1 d .
C15 C 0.5332(5) 0.7027(4) 0.3998(3) 0.0397(11) Uani 1 1 d .
H15 H 0.5634 0.7954 0.4063 0.048 Uiso 1 1 calc R
N3 N 0.1895(4) 0.5223(4) 0.4541(2) 0.0374(9) Uani 1 1 d .
C4 C 0.3241(6) 0.8880(5) 0.1878(3) 0.0480(12) Uani 1 1 d .
C7 C 0.2940(5) 0.9674(5) 0.2818(3) 0.0466(12) Uani 1 1 d .
N4 N 0.1630(6) 1.1473(6) 0.8684(3) 0.0770(14) Uani 1 1 d .
C12 C 0.4419(5) 0.4199(4) 0.3795(3) 0.0352(11) Uani 1 1 d .
H12 H 0.4112 0.3271 0.3722 0.042 Uiso 1 1 calc R
C8 C 0.2580(5) 0.9551(4) 0.4319(3) 0.0398(11) Uani 1 1 d .
H8 H 0.2560 1.0516 0.4515 0.048 Uiso 1 1 calc R
C20 C 0.1879(6) 1.0826(5) 0.7718(3) 0.0487(12) Uani 1 1 d .
C22 C 0.2869(5) 0.9021(4) 0.6549(3) 0.0439(12) Uani 1 1 d .
H22 H 0.3416 0.8208 0.6357 0.053 Uiso 1 1 calc R
C21 C 0.2697(6) 0.9621(5) 0.7451(3) 0.0542(13) Uani 1 1 d .
H21 H 0.3115 0.9230 0.7871 0.065 Uiso 1 1 calc R
C19 C 0.1255(5) 1.1425(5) 0.7103(3) 0.0442(12) Uani 1 1 d .
H19 H 0.0716 1.2243 0.7298 0.053 Uiso 1 1 calc R
O3 O 0.1177(7) 1.2632(6) 0.8921(3) 0.1239(19) Uani 1 1 d .
C10 C 0.1367(5) 0.6531(4) 0.4832(3) 0.0349(10) Uani 1 1 d .
C3 C 0.3957(7) 0.7633(5) 0.1632(3) 0.0610(14) Uani 1 1 d .
H3A H 0.4190 0.7208 0.2070 0.073 Uiso 1 1 calc R
C1 C 0.3930(7) 0.7578(6) 0.0102(4) 0.0715(16) Uani 1 1 d .
C16 C 0.3864(5) 0.6652(4) 0.4278(3) 0.0332(10) Uani 1 1 d .
O4 O 0.1904(7) 1.0842(6) 0.9207(3) 0.127(2) Uani 1 1 d .
C14 C 0.6352(5) 0.5975(5) 0.3612(3) 0.0479(13) Uani 1 1 d .
H14 H 0.7358 0.6201 0.3420 0.058 Uiso 1 1 calc R
C5 C 0.2868(8) 0.9451(6) 0.1204(4) 0.0821(19) Uani 1 1 d .
H5 H 0.2367 1.0290 0.1348 0.098 Uiso 1 1 calc R
C13 C 0.5892(6) 0.4581(5) 0.3509(3) 0.0450(12) Uani 1 1 d .
H13 H 0.6593 0.3897 0.3241 0.054 Uiso 1 1 calc R
C2 C 0.4335(8) 0.7002(6) 0.0760(4) 0.0845(19) Uani 1 1 d .
H2 H 0.4869 0.6179 0.0613 0.101 Uiso 1 1 calc R
C6 C 0.3225(9) 0.8802(8) 0.0320(4) 0.097(2) Uani 1 1 d .
H6 H 0.2979 0.9208 -0.0126 0.117 Uiso 1 1 calc R
H1 H 0.243(6) 0.791(6) 0.324(3) 0.077(16) Uiso 1 1 d .
H3 H 0.133(7) 0.449(6) 0.464(4) 0.10(2) Uiso 1 1 d .

loop_
_atom_site_aniso_label
_atom_site_aniso_U_11
_atom_site_aniso_U_22
_atom_site_aniso_U_33
_atom_site_aniso_U_23
_atom_site_aniso_U_13
_atom_site_aniso_U_12
Br1 0.1627(8) 0.1409(8) 0.0546(5) 0.0228(4) 0.0337(4) 0.0565(6)
N1 0.063(3) 0.027(2) 0.040(2) 0.011(2) 0.0053(19) 0.0005(19)
N2 0.035(2) 0.019(2) 0.050(2) 0.0079(17) 0.0129(18) 0.0010(17)
O2 0.050(2) 0.0291(18) 0.087(3) 0.0153(17) 0.0221(19) 0.0024(15)
C18 0.036(2) 0.027(3) 0.046(3) 0.012(2) 0.004(2) 0.001(2)
C11 0.038(3) 0.027(3) 0.030(2) 0.013(2) -0.007(2) -0.006(2)
O1 0.122(3) 0.030(2) 0.063(2) 0.0163(18) 0.015(2) 0.005(2)
C9 0.027(2) 0.019(2) 0.042(3) 0.007(2) 0.002(2) -0.0045(18)
C17 0.024(2) 0.026(3) 0.048(3) 0.016(2) 0.001(2) -0.007(2)
C15 0.041(3) 0.027(3) 0.052(3) 0.013(2) 0.003(2) 0.003(2)
N3 0.038(2) 0.022(2) 0.054(2) 0.0139(19) 0.0071(19) -0.0024(19)
C4 0.062(3) 0.040(3) 0.048(3) 0.021(3) 0.009(3) 0.003(2)
C7 0.056(3) 0.032(3) 0.053(3) 0.014(3) 0.008(2) 0.006(2)
N4 0.102(4) 0.074(4) 0.053(3) 0.012(3) 0.008(3) 0.030(3)
C12 0.045(3) 0.015(2) 0.045(3) 0.008(2) -0.003(2) 0.006(2)
C8 0.045(3) 0.025(2) 0.047(3) 0.007(2) 0.004(2) 0.004(2)
C20 0.059(3) 0.041(3) 0.041(3) 0.003(2) -0.002(3) 0.010(3)
C22 0.043(3) 0.033(3) 0.053(3) 0.008(3) 0.004(2) 0.009(2)
C21 0.070(3) 0.047(3) 0.052(3) 0.020(3) 0.001(3) 0.021(3)
C19 0.042(3) 0.033(3) 0.056(3) 0.010(3) 0.005(2) 0.011(2)
O3 0.200(5) 0.097(4) 0.062(3) -0.005(3) 0.006(3) 0.076(4)
C10 0.031(3) 0.027(3) 0.045(3) 0.009(2) 0.003(2) -0.004(2)
C3 0.095(4) 0.046(3) 0.049(3) 0.022(3) 0.014(3) 0.018(3)
C1 0.089(4) 0.080(4) 0.047(3) 0.018(3) 0.015(3) 0.025(3)
C16 0.038(3) 0.029(3) 0.031(2) 0.0069(19) -0.001(2) 0.001(2)
O4 0.210(6) 0.134(4) 0.053(3) 0.040(3) 0.015(3) 0.073(4)
C14 0.038(3) 0.056(4) 0.055(3) 0.023(3) 0.011(2) 0.010(3)
C5 0.124(5) 0.069(4) 0.060(4) 0.023(3) 0.019(4) 0.042(4)
C13 0.053(3) 0.037(3) 0.048(3) 0.015(2) 0.010(2) 0.010(2)
C2 0.128(5) 0.072(4) 0.060(4) 0.021(3) 0.027(4) 0.043(4)
C6 0.146(6) 0.109(6) 0.054(4) 0.041(4) 0.015(4) 0.053(5)

loop_
_atom_type_symbol
_atom_type_description
_atom_type_scat_dispersion_real
_atom_type_scat_dispersion_imag
_atom_type_scat_source
C C 0.0033 0.0016 'International Tables Vol C Tables 4.2.6.8 and 6.1.1.4'
H H 0.0000 0.0000 'International Tables Vol C Tables 4.2.6.8 and 6.1.1.4'
N N 0.0061 0.0033 'International Tables Vol C Tables 4.2.6.8 and 6.1.1.4'
O O 0.0106 0.0060 'International Tables Vol C Tables 4.2.6.8 and 6.1.1.4'
Br Br -0.2901 2.4595 'International Tables Vol C Tables 4.2.6.8 and 6.1.1.4'

loop_
_geom_angle_atom_site_label_1
_geom_angle_atom_site_label_2
_geom_angle_atom_site_label_3
_geom_angle
C7 N1 C8 122.1(4)
C7 N1 H1 125(3)
C8 N1 H1 112(3)
C10 N2 C9 122.6(3)
C10 N2 C16 109.4(3)
C16 N2 C9 128.0(3)
C17 C18 H18 119.5
C19 C18 H18 119.5
C19 C18 C17 121.0(4)
N3 C11 C16 106.7(3)
C12 C11 N3 131.8(4)
C12 C11 C16 121.5(4)
N2 C9 C17 115.4(3)
C8 C9 N2 119.8(4)
C8 C9 C17 124.7(4)
C18 C17 C9 121.1(4)
C22 C17 C18 118.1(4)
C22 C17 C9 120.8(4)
C16 C15 H15 121.1
C16 C15 C14 117.7(4)
C14 C15 H15 121.1
C11 N3 H3 128(4)
C10 N3 C11 110.3(3)
C10 N3 H3 121(4)
C3 C4 C7 123.9(4)
C3 C4 C5 117.3(5)
C5 C4 C7 118.6(5)
N1 C7 C4 116.6(4)
O1 C7 N1 121.4(4)
O1 C7 C4 122.0(4)
O3 N4 C20 118.1(5)
O3 N4 O4 122.3(5)
O4 N4 C20 119.5(5)
C11 C12 H12 121.4
C11 C12 C13 117.3(4)
C13 C12 H12 121.4
N1 C8 H8 117.3
C9 C8 N1 125.4(4)
C9 C8 H8 117.3
C21 C20 N4 118.9(5)
C19 C20 N4 119.0(4)
C19 C20 C21 122.0(4)
C17 C22 H22 118.8
C21 C22 C17 122.5(4)
C21 C22 H22 118.8
C20 C21 H21 121.2
C22 C21 C20 117.6(4)
C22 C21 H21 121.2
C18 C19 C20 118.8(4)
C18 C19 H19 120.6
C20 C19 H19 120.6
O2 C10 N2 124.8(4)
O2 C10 N3 128.1(4)
N3 C10 N2 107.1(4)
C4 C3 H3A 119.3
C4 C3 C2 121.5(5)
C2 C3 H3A 119.3
C2 C1 Br1 120.3(5)
C6 C1 Br1 119.5(4)
C6 C1 C2 120.1(5)
N2 C16 C11 106.5(3)
C15 C16 N2 132.5(4)
C15 C16 C11 120.9(4)
C15 C14 H14 119.4
C15 C14 C13 121.1(4)
C13 C14 H14 119.4
C4 C5 H5 119.4
C6 C5 C4 121.2(5)
C6 C5 H5 119.4
C12 C13 C14 121.4(4)
C12 C13 H13 119.3
C14 C13 H13 119.3
C3 C2 C1 120.0(5)
C3 C2 H2 120.0
C1 C2 H2 120.0
C1 C6 C5 119.8(5)
C1 C6 H6 120.1
C5 C6 H6 120.1

loop_
_geom_bond_atom_site_label_1
_geom_bond_atom_site_label_2
_geom_bond_distance
Br1 C1 1.889(5)
N1 C7 1.364(6)
N1 C8 1.373(5)
N1 H1 0.99(5)
N2 C9 1.427(5)
N2 C10 1.382(5)
N2 C16 1.393(5)
O2 C10 1.230(5)
C18 H18 0.9300
C18 C17 1.393(6)
C18 C19 1.362(6)
C11 N3 1.388(5)
C11 C12 1.378(5)
C11 C16 1.410(5)
O1 C7 1.221(5)
C9 C17 1.475(6)
C9 C8 1.327(6)
C17 C22 1.382(6)
C15 H15 0.9300
C15 C16 1.371(6)
C15 C14 1.389(6)
N3 C10 1.359(5)
N3 H3 0.91(6)
C4 C7 1.473(6)
C4 C3 1.371(7)
C4 C5 1.378(7)
N4 C20 1.470(6)
N4 O3 1.198(6)
N4 O4 1.200(6)
C12 H12 0.9300
C12 C13 1.381(6)
C8 H8 0.9300
C20 C21 1.379(6)
C20 C19 1.384(6)
C22 H22 0.9300
C22 C21 1.364(6)
C21 H21 0.9300
C19 H19 0.9300
C3 H3A 0.9300
C3 C2 1.363(7)
C1 C2 1.364(8)
C1 C6 1.347(8)
C14 H14 0.9300
C14 C13 1.398(6)
C5 H5 0.9300
C5 C6 1.378(8)
C13 H13 0.9300
C2 H2 0.9300
C6 H6 0.9300

loop_
_geom_torsion_atom_site_label_1
_geom_torsion_atom_site_label_2
_geom_torsion_atom_site_label_3
_geom_torsion_atom_site_label_4
_geom_torsion
Br1 C1 C2 C3 -179.1(4)
Br1 C1 C6 C5 -179.8(5)
N2 C9 C17 C18 -151.0(3)
N2 C9 C17 C22 28.5(5)
N2 C9 C8 N1 3.6(6)
C18 C17 C22 C21 -0.1(6)
C11 N3 C10 N2 -1.1(5)
C11 N3 C10 O2 179.3(4)
C11 C12 C13 C14 -0.4(6)
C9 N2 C10 O2 1.6(7)
C9 N2 C10 N3 -178.0(3)
C9 N2 C16 C11 178.1(4)
C9 N2 C16 C15 -0.4(7)
C9 C17 C22 C21 -179.7(4)
C17 C18 C19 C20 -0.7(6)
C17 C9 C8 N1 -178.0(4)
C17 C22 C21 C20 0.1(7)
C15 C14 C13 C12 -0.9(7)
N3 C11 C12 C13 179.4(4)
N3 C11 C16 N2 0.8(4)
N3 C11 C16 C15 179.5(4)
C4 C3 C2 C1 -3.2(9)
C4 C5 C6 C1 0.9(11)
C7 N1 C8 C9 -175.6(4)
C7 C4 C3 C2 -174.2(5)
C7 C4 C5 C6 175.5(6)
N4 C20 C21 C22 178.1(4)
N4 C20 C19 C18 -177.8(4)
C12 C11 N3 C10 -177.4(4)
C12 C11 C16 N2 178.7(4)
C12 C11 C16 C15 -2.6(6)
C8 N1 C7 O1 -5.0(7)
C8 N1 C7 C4 174.0(4)
C8 C9 C17 C18 30.5(6)
C8 C9 C17 C22 -150.0(4)
C21 C20 C19 C18 0.6(7)
C19 C18 C17 C9 180.0(3)
C19 C18 C17 C22 0.4(6)
C19 C20 C21 C22 -0.3(7)
O3 N4 C20 C21 167.2(6)
O3 N4 C20 C19 -14.3(8)
C10 N2 C9 C17 60.2(5)
C10 N2 C9 C8 -121.3(4)
C10 N2 C16 C11 -1.5(4)
C10 N2 C16 C15 180.0(4)
C3 C4 C7 N1 -28.1(7)
C3 C4 C7 O1 150.9(5)
C3 C4 C5 C6 -0.9(9)
C16 N2 C9 C17 -119.3(4)
C16 N2 C9 C8 59.2(6)
C16 N2 C10 O2 -178.8(4)
C16 N2 C10 N3 1.6(5)
C16 C11 N3 C10 0.2(4)
C16 C11 C12 C13 2.1(6)
C16 C15 C14 C13 0.4(7)
O4 N4 C20 C21 -11.7(8)
O4 N4 C20 C19 166.7(6)
C14 C15 C16 N2 179.6(4)
C14 C15 C16 C11 1.3(6)
C5 C4 C7 N1 155.7(5)
C5 C4 C7 O1 -25.3(7)
C5 C4 C3 C2 2.1(8)
C2 C1 C6 C5 -2.0(11)
C6 C1 C2 C3 3.1(10)

loop_
_smtbx_masks_void_nr
_smtbx_masks_void_average_x
_smtbx_masks_void_average_y
_smtbx_masks_void_average_z
_smtbx_masks_void_volume
_smtbx_masks_void_count_electrons
1 0.000 0.500 0.000 271.0 84.7
